data_4123898
loop_
_publ_author_name
'Cahard, Elise'
'Male, Henry P. J.'
'Tissot, Matthieu'
'Gaunt, Matthew J.'

_publ_section_title
;
 Enantioselective and Regiodivergent Copper-Catalyzed Electrophilic
 Arylation of Allylic Amides with Diaryliodonium Salts.
;
_journal_issue 25
_journal_name_full 'Journal of the American Chemical Society'
_journal_page_first 7986
_journal_page_last 7989
_journal_paper_doi 10.1021/jacs.5b03937
_journal_volume 137
_journal_year 2015
_chemical_absolute_configuration
;
 Flack parameter -0.022(11)
;
_chemical_formula_moiety 'C21 H21 Br F3 N O'
_chemical_formula_sum 'C21 H21 Br F3 N O'
_chemical_formula_weight 440.30
_chemical_name_systematic
; 
 ? 
;
_space_group_IT_number 19
_symmetry_cell_setting orthorhombic
_symmetry_space_group_name_Hall 'P 2ac 2ab'
_symmetry_space_group_name_H-M 'P 21 21 21'
_atom_sites_solution_hydrogens geom
_atom_sites_solution_primary direct
_atom_sites_solution_secondary difmap
_audit_creation_method SHELXL-97
_cell_angle_alpha 90.00
_cell_angle_beta 90.00
_cell_angle_gamma 90.00
_cell_formula_units_Z 8
_cell_length_a 10.0251(2)
_cell_length_b 11.4891(2)
_cell_length_c 34.7369(2)
_cell_measurement_reflns_used 27864
_cell_measurement_temperature 180(2)
_cell_measurement_theta_max 25.35
_cell_measurement_theta_min 1.00
_cell_volume 4000.97(11)
_computing_cell_refinement 'HKL Scalepack (Otwinowski & Minor 1997)'
_computing_data_collection 'Collect (Nonius B.V. 1998)'
_computing_data_reduction
;
 HKL Denzo and Scalepack (Otwinowski & Minor 1997)
;
_computing_publication_material 'SHELXL-97 (Sheldrick 1997)'
_computing_structure_refinement 'SHELXL-97 (Sheldrick 1997)'
_computing_structure_solution 'SIR-92 (Altomare et al. 1994)'
_diffrn_ambient_temperature 180(2)
_diffrn_measured_fraction_theta_full 0.915
_diffrn_measured_fraction_theta_max 0.915
_diffrn_measurement_device_type 'Nonius Kappa CCD'
_diffrn_measurement_method 'Thin slice \w and \f scans'
_diffrn_radiation_source 'fine-focus sealed tube'
_diffrn_radiation_type MoK\a
_diffrn_radiation_wavelength 0.71073
_diffrn_reflns_av_R_equivalents 0.0499
_diffrn_reflns_av_sigmaI/netI 0.0529
_diffrn_reflns_limit_h_max 12
_diffrn_reflns_limit_h_min -11
_diffrn_reflns_limit_k_max 13
_diffrn_reflns_limit_k_min -10
_diffrn_reflns_limit_l_max 41
_diffrn_reflns_limit_l_min -41
_diffrn_reflns_number 11630
_diffrn_reflns_theta_full 25.34
_diffrn_reflns_theta_max 25.34
_diffrn_reflns_theta_min 3.52
_exptl_absorpt_coefficient_mu 2.092
_exptl_absorpt_correction_T_max 0.779
_exptl_absorpt_correction_T_min 0.542
_exptl_absorpt_correction_type multi-scan
_exptl_absorpt_process_details
;
multi-scan from symmetry-related measurements 
 Sortav (Blessing 1995)
;
_exptl_crystal_colour colourless
_exptl_crystal_density_diffrn 1.462
_exptl_crystal_density_method 'not measured'
_exptl_crystal_description block
_exptl_crystal_F_000 1792
_exptl_crystal_size_max 0.28
_exptl_crystal_size_mid 0.14
_exptl_crystal_size_min 0.12
_refine_diff_density_max 0.556
_refine_diff_density_min -0.374
_refine_diff_density_rms 0.071
_refine_ls_abs_structure_details 'Flack H D (1983), Acta Cryst. A39, 876-881'
_refine_ls_abs_structure_Flack -0.022(11)
_refine_ls_extinction_method none
_refine_ls_goodness_of_fit_ref 1.021
_refine_ls_hydrogen_treatment constr
_refine_ls_matrix_type full
_refine_ls_number_parameters 494
_refine_ls_number_reflns 5879
_refine_ls_number_restraints 12
_refine_ls_restrained_S_all 1.022
_refine_ls_R_factor_all 0.0710
_refine_ls_R_factor_gt 0.0524
_refine_ls_shift/su_max 0.000
_refine_ls_shift/su_mean 0.000
_refine_ls_structure_factor_coef Fsqd
_refine_ls_weighting_details 'calc w=1/[\s^2^(Fo^2^)+(0.0995P)^2^+0.0000P] where P=(Fo^2^+2Fc^2^)/3'
_refine_ls_weighting_scheme calc
_refine_ls_wR_factor_gt 0.1356
_refine_ls_wR_factor_ref 0.1461
_reflns_number_gt 4531
_reflns_number_total 5879
_reflns_threshold_expression >2sigma(I)
_cod_data_source_file ja5b03937_si_003.cif
_cod_data_source_block mg1410
_cod_original_sg_symbol_H-M P2(1)2(1)2(1)
_cod_database_code 4123898

loop_
_symmetry_equiv_pos_as_xyz
'x, y, z'
'-x+1/2, -y, z+1/2'
'x+1/2, -y+1/2, -z'
'-x, y+1/2, -z+1/2'

loop_
_atom_site_label
_atom_site_type_symbol
_atom_site_fract_x
_atom_site_fract_y
_atom_site_fract_z
_atom_site_U_iso_or_equiv
_atom_site_adp_type
_atom_site_occupancy
_atom_site_symmetry_multiplicity
_atom_site_calc_flag
_atom_site_refinement_flags
Br1 Br 0.06578(8) 0.80633(6) 0.12464(2) 0.0736(3) Uani 1 1 d .
N1 N -0.1053(4) 1.4875(3) 0.06377(10) 0.0320(10) Uani 1 1 d .
H1 H -0.0228 1.4673 0.0584 0.038 Uiso 1 1 calc R
O1 O -0.2891(3) 1.5875(3) 0.04541(9) 0.0379(8) Uani 1 1 d .
C1 C -0.1886(5) 1.6670(4) -0.02275(13) 0.0378(13) Uani 1 1 d .
H1B H -0.1446 1.6828 -0.0474 0.057 Uiso 1 1 calc R
H1C H -0.2026 1.7403 -0.0089 0.057 Uiso 1 1 calc R
H1D H -0.2749 1.6295 -0.0275 0.057 Uiso 1 1 calc R
C2 C 0.0290(5) 1.6503(4) 0.01048(15) 0.0412(13) Uani 1 1 d .
H2A H 0.0891 1.5976 0.0243 0.062 Uiso 1 1 calc R
H2B H 0.0100 1.7184 0.0265 0.062 Uiso 1 1 calc R
H2C H 0.0713 1.6755 -0.0135 0.062 Uiso 1 1 calc R
C3 C -0.0746(6) 1.4737(4) -0.02053(14) 0.0403(12) Uani 1 1 d .
H3A H -0.0124 1.4254 -0.0058 0.060 Uiso 1 1 calc R
H3B H -0.0357 1.4917 -0.0457 0.060 Uiso 1 1 calc R
H3C H -0.1587 1.4315 -0.0241 0.060 Uiso 1 1 calc R
C4 C -0.1014(5) 1.5869(4) 0.00130(12) 0.0295(11) Uani 1 1 d .
C5 C -0.1739(5) 1.5564(4) 0.03867(12) 0.0289(10) Uani 1 1 d .
C6 C -0.1638(5) 1.4481(4) 0.09796(12) 0.0339(11) Uani 1 1 d .
H6 H -0.2549 1.4680 0.1017 0.041 Uiso 1 1 calc R
C7 C -0.1071(5) 1.3867(4) 0.12557(14) 0.0352(11) Uani 1 1 d .
H7 H -0.1632 1.3668 0.1466 0.042 Uiso 1 1 calc R
C8 C 0.0356(5) 1.3437(4) 0.12820(13) 0.0333(11) Uani 1 1 d .
H8 H 0.0831 1.3722 0.1047 0.040 Uiso 1 1 calc R
C9 C 0.0437(5) 1.2133(4) 0.12770(12) 0.0318(11) Uani 1 1 d .
C10 C -0.0403(6) 1.1454(5) 0.14971(15) 0.0435(13) Uani 1 1 d .
H10 H -0.1037 1.1829 0.1658 0.052 Uiso 1 1 calc R
C11 C -0.0361(6) 1.0260(5) 0.14927(17) 0.0495(15) Uani 1 1 d .
H11 H -0.0964 0.9819 0.1645 0.059 Uiso 1 1 calc R
C12 C 0.0578(5) 0.9707(5) 0.12619(14) 0.0427(12) Uani 1 1 d .
C13 C 0.1450(6) 1.0364(5) 0.10439(14) 0.0478(14) Uani 1 1 d .
H13 H 0.2119 0.9991 0.0895 0.057 Uiso 1 1 calc R
C14 C 0.1351(5) 1.1564(5) 0.10420(13) 0.0389(13) Uani 1 1 d .
H14 H 0.1915 1.2006 0.0878 0.047 Uiso 1 1 calc R
C15 C 0.1056(5) 1.3989(5) 0.16324(12) 0.0346(12) Uani 1 1 d .
C16 C 0.2037(5) 1.3370(5) 0.18344(13) 0.0420(13) Uani 1 1 d .
H16 H 0.2248 1.2592 0.1764 0.050 Uiso 1 1 calc R
C17 C 0.2703(6) 1.3902(6) 0.21402(14) 0.0514(15) Uani 1 1 d .
H17 H 0.3370 1.3488 0.2278 0.062 Uiso 1 1 calc R
C18 C 0.2390(6) 1.5036(5) 0.22424(13) 0.0478(15) Uani 1 1 d .
C19 C 0.1452(6) 1.5624(6) 0.20461(15) 0.0530(15) Uani 1 1 d .
H19 H 0.1259 1.6405 0.2116 0.064 Uiso 1 1 calc R
C20 C 0.0757(6) 1.5114(5) 0.17430(15) 0.0440(13) Uani 1 1 d .
H20 H 0.0080 1.5538 0.1613 0.053 Uiso 1 1 calc R
C21 C 0.3188(7) 1.5633(6) 0.25882(18) 0.0583(16) Uani 1 1 d D
F1 F 0.2417(6) 1.6234(8) 0.27750(16) 0.181(4) Uani 1 1 d D
F2 F 0.4005(6) 1.6375(6) 0.24513(14) 0.139(3) Uani 1 1 d D
F3 F 0.3780(13) 1.4965(6) 0.2766(2) 0.281(8) Uani 1 1 d D
Br1' Br 0.16339(8) 0.94875(9) 0.229619(19) 0.0835(3) Uani 1 1 d .
N1' N 0.6011(4) 1.0145(3) 0.43534(10) 0.0329(10) Uani 1 1 d .
H1' H 0.5187 1.0347 0.4409 0.039 Uiso 1 1 calc R
O1' O 0.7881(3) 0.9169(3) 0.45385(8) 0.0352(8) Uani 1 1 d .
C1' C 0.6908(5) 0.8351(4) 0.52228(14) 0.0379(13) Uani 1 1 d .
H1'A H 0.7049 0.7621 0.5083 0.057 Uiso 1 1 calc R
H1'B H 0.6474 0.8186 0.5470 0.057 Uiso 1 1 calc R
H1'C H 0.7769 0.8729 0.5269 0.057 Uiso 1 1 calc R
C2' C 0.5759(5) 1.0281(4) 0.52138(13) 0.0385(12) Uani 1 1 d .
H2'A H 0.6600 1.0699 0.5252 0.058 Uiso 1 1 calc R
H2'B H 0.5371 1.0086 0.5465 0.058 Uiso 1 1 calc R
H2'C H 0.5137 1.0774 0.5070 0.058 Uiso 1 1 calc R
C3' C 0.4700(5) 0.8531(5) 0.48983(15) 0.0405(13) Uani 1 1 d .
H3'A H 0.4874 0.7838 0.4742 0.061 Uiso 1 1 calc R
H3'B H 0.4108 0.9060 0.4757 0.061 Uiso 1 1 calc R
H3'C H 0.4274 0.8300 0.5140 0.061 Uiso 1 1 calc R
C4' C 0.6024(4) 0.9152(4) 0.49854(12) 0.0286(11) Uani 1 1 d .
C5' C 0.6727(5) 0.9467(4) 0.46113(12) 0.0321(11) Uani 1 1 d .
C6' C 0.6577(5) 1.0515(4) 0.40050(12) 0.0344(11) Uani 1 1 d .
H6' H 0.7484 1.0309 0.3964 0.041 Uiso 1 1 calc R
C7' C 0.5999(5) 1.1116(4) 0.37263(13) 0.0369(12) Uani 1 1 d .
H7' H 0.6538 1.1273 0.3508 0.044 Uiso 1 1 calc R
C8' C 0.4594(5) 1.1586(4) 0.37108(12) 0.0307(11) Uani 1 1 d .
H8' H 0.4110 1.1312 0.3946 0.037 Uiso 1 1 calc R
C9' C 0.3870(5) 1.1091(5) 0.33535(12) 0.0354(12) Uani 1 1 d .
C10' C 0.4088(5) 0.9932(5) 0.32482(14) 0.0382(12) Uani 1 1 d .
H10' H 0.4696 0.9464 0.3390 0.046 Uiso 1 1 calc R
C11' C 0.3401(6) 0.9462(6) 0.29304(14) 0.0482(14) Uani 1 1 d .
H11' H 0.3541 0.8675 0.2857 0.058 Uiso 1 1 calc R
C12' C 0.2531(5) 1.0149(6) 0.27288(14) 0.0485(15) Uani 1 1 d .
C13' C 0.2307(6) 1.1270(6) 0.28277(15) 0.0529(16) Uani 1 1 d .
H13' H 0.1696 1.1729 0.2684 0.063 Uiso 1 1 calc R
C14' C 0.2971(6) 1.1746(5) 0.31385(14) 0.0487(15) Uani 1 1 d .
H14' H 0.2812 1.2534 0.3207 0.058 Uiso 1 1 calc R
C15' C 0.4599(5) 1.2903(4) 0.37135(13) 0.0355(12) Uani 1 1 d .
C16' C 0.5506(5) 1.3565(5) 0.34976(15) 0.0420(13) Uani 1 1 d .
H16' H 0.6146 1.3176 0.3343 0.050 Uiso 1 1 calc R
C17' C 0.5494(5) 1.4763(5) 0.35037(15) 0.0422(13) Uani 1 1 d .
H17' H 0.6144 1.5189 0.3363 0.051 Uiso 1 1 calc R
C18' C 0.4527(5) 1.5347(4) 0.37163(14) 0.0382(12) Uani 1 1 d .
C19' C 0.3602(6) 1.4718(5) 0.39282(14) 0.0429(13) Uani 1 1 d .
H19' H 0.2938 1.5115 0.4072 0.052 Uiso 1 1 calc R
C20' C 0.3643(5) 1.3512(5) 0.39305(13) 0.0388(13) Uani 1 1 d .
H20' H 0.3016 1.3090 0.4081 0.047 Uiso 1 1 calc R
C21' C 0.4523(4) 1.6727(5) 0.37266(13) 0.0361(12) Uani 1 1 d D
F1' F 0.5483(5) 1.7077(4) 0.39214(17) 0.122(2) Uani 1 1 d D
F2' F 0.3486(6) 1.7088(4) 0.3866(2) 0.159(3) Uani 1 1 d D
F3' F 0.4652(10) 1.7080(4) 0.33925(14) 0.186(4) Uani 1 1 d D

loop_
_atom_site_aniso_label
_atom_site_aniso_U_11
_atom_site_aniso_U_22
_atom_site_aniso_U_33
_atom_site_aniso_U_23
_atom_site_aniso_U_13
_atom_site_aniso_U_12
Br1 0.0926(6) 0.0410(4) 0.0872(5) -0.0008(3) -0.0133(4) 0.0031(4)
N1 0.025(2) 0.038(3) 0.033(2) 0.0001(16) 0.0018(16) 0.0029(18)
O1 0.030(2) 0.043(2) 0.0407(17) 0.0015(15) 0.0023(14) 0.0055(17)
C1 0.032(3) 0.039(4) 0.043(3) 0.003(2) -0.002(2) 0.005(2)
C2 0.030(3) 0.040(3) 0.053(3) 0.015(2) -0.001(2) -0.004(2)
C3 0.047(3) 0.035(3) 0.039(2) -0.003(2) 0.008(2) 0.009(3)
C4 0.026(3) 0.022(3) 0.040(2) 0.0032(19) 0.0014(19) -0.002(2)
C5 0.025(3) 0.025(3) 0.037(2) -0.0042(19) 0.001(2) -0.002(2)
C6 0.031(3) 0.035(3) 0.036(2) 0.004(2) 0.004(2) -0.003(2)
C7 0.024(2) 0.041(3) 0.040(2) 0.004(2) 0.009(2) -0.001(2)
C8 0.029(3) 0.041(3) 0.030(2) 0.004(2) 0.004(2) 0.000(2)
C9 0.027(3) 0.039(3) 0.030(2) 0.002(2) 0.000(2) -0.001(2)
C10 0.045(4) 0.039(3) 0.047(3) 0.011(2) 0.009(2) 0.010(3)
C11 0.046(4) 0.045(4) 0.057(3) 0.010(3) 0.003(3) -0.005(3)
C12 0.044(3) 0.044(3) 0.040(3) 0.001(2) -0.015(2) -0.001(3)
C13 0.048(3) 0.055(4) 0.041(3) -0.010(2) 0.005(2) 0.001(3)
C14 0.045(3) 0.036(4) 0.036(2) -0.005(2) 0.000(2) 0.001(3)
C15 0.031(3) 0.039(3) 0.034(2) 0.002(2) 0.005(2) -0.004(2)
C16 0.049(3) 0.038(4) 0.039(3) 0.003(2) -0.010(2) 0.003(3)
C17 0.062(4) 0.051(4) 0.042(3) -0.002(3) -0.012(3) -0.015(3)
C18 0.062(4) 0.051(4) 0.031(3) -0.008(2) 0.005(3) -0.012(3)
C19 0.062(4) 0.046(4) 0.052(3) -0.008(3) 0.015(3) 0.001(3)
C20 0.047(3) 0.040(3) 0.045(3) 0.000(2) 0.009(3) 0.006(3)
C21 0.058(4) 0.052(5) 0.064(4) -0.002(3) 0.017(3) -0.007(4)
F1 0.114(4) 0.309(10) 0.119(4) -0.143(6) 0.041(4) -0.063(6)
F2 0.108(4) 0.200(6) 0.108(4) -0.081(4) 0.019(3) -0.066(5)
F3 0.56(2) 0.098(5) 0.186(7) -0.030(5) -0.269(11) -0.008(8)
Br1' 0.0725(5) 0.1222(8) 0.0558(4) -0.0269(4) -0.0114(3) -0.0134(5)
N1' 0.025(2) 0.039(3) 0.034(2) 0.0024(16) 0.0011(16) 0.0057(18)
O1' 0.0270(19) 0.042(2) 0.0361(16) 0.0014(14) 0.0037(13) 0.0069(17)
C1' 0.035(3) 0.035(3) 0.043(3) 0.006(2) -0.002(2) 0.000(2)
C2' 0.040(3) 0.039(3) 0.036(2) -0.004(2) 0.007(2) -0.002(3)
C3' 0.028(3) 0.041(3) 0.053(3) 0.008(2) -0.007(2) -0.004(2)
C4' 0.026(3) 0.026(3) 0.033(2) -0.0037(19) 0.0051(18) 0.001(2)
C5' 0.034(3) 0.029(3) 0.033(2) -0.006(2) -0.002(2) 0.000(2)
C6' 0.033(3) 0.033(3) 0.037(2) -0.002(2) 0.006(2) 0.001(2)
C7' 0.036(3) 0.045(3) 0.030(2) 0.001(2) 0.004(2) 0.001(2)
C8' 0.031(3) 0.035(3) 0.026(2) 0.0025(19) 0.003(2) 0.003(2)
C9' 0.032(3) 0.044(3) 0.030(2) 0.006(2) 0.0018(19) -0.006(2)
C10' 0.039(3) 0.035(3) 0.041(3) 0.001(2) -0.002(2) -0.004(2)
C11' 0.052(3) 0.051(4) 0.041(3) -0.007(2) 0.009(3) -0.008(3)
C12' 0.035(3) 0.072(5) 0.038(3) -0.003(3) -0.005(2) -0.011(3)
C13' 0.051(4) 0.060(5) 0.047(3) 0.008(3) -0.015(3) 0.007(3)
C14' 0.052(4) 0.047(4) 0.047(3) -0.001(3) -0.005(3) 0.003(3)
C15' 0.041(3) 0.034(3) 0.032(2) 0.000(2) -0.005(2) 0.003(2)
C16' 0.033(3) 0.042(3) 0.051(3) 0.003(2) 0.011(2) 0.004(2)
C17' 0.044(3) 0.035(3) 0.048(3) 0.011(2) 0.002(2) 0.000(3)
C18' 0.040(3) 0.033(3) 0.042(3) -0.002(2) -0.013(2) 0.003(2)
C19' 0.043(3) 0.045(4) 0.042(3) -0.004(2) -0.009(2) 0.009(3)
C20' 0.033(3) 0.043(4) 0.041(3) 0.002(2) 0.007(2) 0.003(2)
C21' 0.014(2) 0.061(4) 0.033(2) 0.007(2) -0.016(2) -0.001(2)
F1' 0.114(4) 0.052(3) 0.200(6) -0.022(3) -0.070(4) 0.009(3)
F2' 0.091(4) 0.042(3) 0.345(10) -0.003(4) 0.054(5) 0.013(3)
F3' 0.438(14) 0.040(3) 0.079(3) 0.013(2) -0.024(5) -0.007(5)

loop_
_atom_type_symbol
_atom_type_description
_atom_type_scat_dispersion_real
_atom_type_scat_dispersion_imag
_atom_type_scat_source
C C 0.0033 0.0016 'International Tables Vol C Tables 4.2.6.8 and 6.1.1.4'
H H 0.0000 0.0000 'International Tables Vol C Tables 4.2.6.8 and 6.1.1.4'
Br Br -0.2901 2.4595 'International Tables Vol C Tables 4.2.6.8 and 6.1.1.4'
F F 0.0171 0.0103 'International Tables Vol C Tables 4.2.6.8 and 6.1.1.4'
N N 0.0061 0.0033 'International Tables Vol C Tables 4.2.6.8 and 6.1.1.4'
O O 0.0106 0.0060 'International Tables Vol C Tables 4.2.6.8 and 6.1.1.4'

loop_
_geom_angle_atom_site_label_1
_geom_angle_atom_site_label_2
_geom_angle_atom_site_label_3
_geom_angle
C5 N1 C6 121.3(4)
C5 N1 H1 119.4
C6 N1 H1 119.4
C4 C1 H1B 109.5
C4 C1 H1C 109.5
H1B C1 H1C 109.5
C4 C1 H1D 109.5
H1B C1 H1D 109.5
H1C C1 H1D 109.5
C4 C2 H2A 109.5
C4 C2 H2B 109.5
H2A C2 H2B 109.5
C4 C2 H2C 109.5
H2A C2 H2C 109.5
H2B C2 H2C 109.5
C4 C3 H3A 109.5
C4 C3 H3B 109.5
H3A C3 H3B 109.5
C4 C3 H3C 109.5
H3A C3 H3C 109.5
H3B C3 H3C 109.5
C1 C4 C3 110.1(4)
C1 C4 C5 109.4(4)
C3 C4 C5 108.1(4)
C1 C4 C2 108.5(4)
C3 C4 C2 111.0(4)
C5 C4 C2 109.8(4)
O1 C5 N1 121.3(4)
O1 C5 C4 122.8(4)
N1 C5 C4 115.9(4)
C7 C6 N1 127.5(5)
C7 C6 H6 116.2
N1 C6 H6 116.2
C6 C7 C8 128.7(4)
C6 C7 H7 115.7
C8 C7 H7 115.7
C9 C8 C7 112.1(4)
C9 C8 C15 113.3(4)
C7 C8 C15 110.0(4)
C9 C8 H8 107.0
C7 C8 H8 107.0
C15 C8 H8 107.0
C10 C9 C14 117.5(5)
C10 C9 C8 121.7(4)
C14 C9 C8 120.8(4)
C11 C10 C9 122.7(5)
C11 C10 H10 118.7
C9 C10 H10 118.7
C10 C11 C12 119.0(5)
C10 C11 H11 120.5
C12 C11 H11 120.5
C13 C12 C11 119.7(5)
C13 C12 Br1 120.2(4)
C11 C12 Br1 120.1(4)
C12 C13 C14 120.1(5)
C12 C13 H13 119.9
C14 C13 H13 119.9
C13 C14 C9 120.9(5)
C13 C14 H14 119.6
C9 C14 H14 119.6
C20 C15 C16 119.2(5)
C20 C15 C8 120.4(5)
C16 C15 C8 120.3(5)
C17 C16 C15 119.6(6)
C17 C16 H16 120.2
C15 C16 H16 120.2
C18 C17 C16 119.9(6)
C18 C17 H17 120.0
C16 C17 H17 120.0
C19 C18 C17 120.1(5)
C19 C18 C21 121.0(6)
C17 C18 C21 118.9(6)
C18 C19 C20 121.5(6)
C18 C19 H19 119.2
C20 C19 H19 119.2
C15 C20 C19 119.7(6)
C15 C20 H20 120.1
C19 C20 H20 120.1
F3 C21 F1 114.7(8)
F3 C21 F2 108.4(9)
F1 C21 F2 103.1(7)
F3 C21 C18 112.0(6)
F1 C21 C18 108.9(6)
F2 C21 C18 109.2(5)
C5' N1' C6' 121.2(4)
C5' N1' H1' 119.4
C6' N1' H1' 119.4
C4' C1' H1'A 109.5
C4' C1' H1'B 109.5
H1'A C1' H1'B 109.5
C4' C1' H1'C 109.5
H1'A C1' H1'C 109.5
H1'B C1' H1'C 109.5
C4' C2' H2'A 109.5
C4' C2' H2'B 109.5
H2'A C2' H2'B 109.5
C4' C2' H2'C 109.5
H2'A C2' H2'C 109.5
H2'B C2' H2'C 109.5
C4' C3' H3'A 109.5
C4' C3' H3'B 109.5
H3'A C3' H3'B 109.5
C4' C3' H3'C 109.5
H3'A C3' H3'C 109.5
H3'B C3' H3'C 109.5
C1' C4' C5' 109.7(4)
C1' C4' C3' 109.2(4)
C5' C4' C3' 110.0(4)
C1' C4' C2' 109.3(4)
C5' C4' C2' 108.6(4)
C3' C4' C2' 110.0(4)
O1' C5' N1' 120.6(4)
O1' C5' C4' 122.9(4)
N1' C5' C4' 116.5(4)
C7' C6' N1' 127.7(5)
C7' C6' H6' 116.1
N1' C6' H6' 116.1
C6' C7' C8' 128.5(4)
C6' C7' H7' 115.8
C8' C7' H7' 115.8
C7' C8' C15' 110.8(4)
C7' C8' C9' 109.6(4)
C15' C8' C9' 112.0(4)
C7' C8' H8' 108.1
C15' C8' H8' 108.1
C9' C8' H8' 108.1
C14' C9' C10' 118.4(5)
C14' C9' C8' 122.4(5)
C10' C9' C8' 119.1(4)
C9' C10' C11' 119.6(5)
C9' C10' H10' 120.2
C11' C10' H10' 120.2
C12' C11' C10' 119.5(6)
C12' C11' H11' 120.3
C10' C11' H11' 120.3
C13' C12' C11' 121.7(5)
C13' C12' Br1' 120.1(4)
C11' C12' Br1' 118.3(5)
C12' C13' C14' 119.7(5)
C12' C13' H13' 120.1
C14' C13' H13' 120.1
C13' C14' C9' 121.2(6)
C13' C14' H14' 119.4
C9' C14' H14' 119.4
C16' C15' C20' 117.3(5)
C16' C15' C8' 122.7(5)
C20' C15' C8' 119.9(5)
C17' C16' C15' 121.9(5)
C17' C16' H16' 119.1
C15' C16' H16' 119.1
C16' C17' C18' 119.8(5)
C16' C17' H17' 120.1
C18' C17' H17' 120.1
C19' C18' C17' 119.8(5)
C19' C18' C21' 120.5(5)
C17' C18' C21' 119.7(5)
C20' C19' C18' 120.2(5)
C20' C19' H19' 119.9
C18' C19' H19' 119.9
C19' C20' C15' 121.0(5)
C19' C20' H20' 119.5
C15' C20' H20' 119.5
F2' C21' F3' 110.5(6)
F2' C21' F1' 109.5(6)
F3' C21' F1' 108.9(6)
F2' C21' C18' 110.6(5)
F3' C21' C18' 107.8(5)
F1' C21' C18' 109.5(4)

loop_
_geom_bond_atom_site_label_1
_geom_bond_atom_site_label_2
_geom_bond_distance
Br1 C12 1.891(5)
N1 C5 1.364(6)
N1 C6 1.400(6)
N1 H1 0.8800
O1 C5 1.231(5)
C1 C4 1.520(7)
C1 H1B 0.9800
C1 H1C 0.9800
C1 H1D 0.9800
C2 C4 1.530(7)
C2 H2A 0.9800
C2 H2B 0.9800
C2 H2C 0.9800
C3 C4 1.528(7)
C3 H3A 0.9800
C3 H3B 0.9800
C3 H3C 0.9800
C4 C5 1.529(6)
C6 C7 1.320(7)
C6 H6 0.9500
C7 C8 1.517(7)
C7 H7 0.9500
C8 C9 1.500(7)
C8 C15 1.541(7)
C8 H8 1.0000
C9 C10 1.379(7)
C9 C14 1.390(7)
C10 C11 1.373(8)
C10 H10 0.9500
C11 C12 1.390(8)
C11 H11 0.9500
C12 C13 1.381(8)
C13 C14 1.382(8)
C13 H13 0.9500
C14 H14 0.9500
C15 C20 1.381(7)
C15 C16 1.403(7)
C16 C17 1.396(7)
C16 H16 0.9500
C17 C18 1.386(9)
C17 H17 0.9500
C18 C19 1.344(9)
C18 C21 1.599(9)
C19 C20 1.392(8)
C19 H19 0.9500
C20 H20 0.9500
C21 F3 1.151(8)
C21 F1 1.223(8)
C21 F2 1.274(7)
Br1' C12' 1.909(5)
N1' C5' 1.387(6)
N1' C6' 1.403(6)
N1' H1' 0.8800
O1' C5' 1.233(6)
C1' C4' 1.521(6)
C1' H1'A 0.9800
C1' H1'B 0.9800
C1' H1'C 0.9800
C2' C4' 1.543(7)
C2' H2'A 0.9800
C2' H2'B 0.9800
C2' H2'C 0.9800
C3' C4' 1.537(7)
C3' H3'A 0.9800
C3' H3'B 0.9800
C3' H3'C 0.9800
C4' C5' 1.522(6)
C6' C7' 1.323(7)
C6' H6' 0.9500
C7' C8' 1.509(7)
C7' H7' 0.9500
C8' C15' 1.514(7)
C8' C9' 1.546(6)
C8' H8' 1.0000
C9' C14' 1.392(7)
C9' C10' 1.398(7)
C10' C11' 1.408(7)
C10' H10' 0.9500
C11' C12' 1.369(8)
C11' H11' 0.9500
C12' C13' 1.352(9)
C13' C14' 1.381(8)
C13' H13' 0.9500
C14' H14' 0.9500
C15' C16' 1.403(7)
C15' C20' 1.405(7)
C16' C17' 1.376(8)
C16' H16' 0.9500
C17' C18' 1.391(7)
C17' H17' 0.9500
C18' C19' 1.387(8)
C18' C21' 1.586(7)
C19' C20' 1.386(7)
C19' H19' 0.9500
C20' H20' 0.9500
C21' F2' 1.219(7)
C21' F3' 1.236(6)
C21' F1' 1.244(6)
